data_1510536
loop_
_publ_author_name
'Schubert, K.'
'Esslinger, P.'
'Burkhardt, W.'
'Schutt, W.'
'Wegst, J.'
'Meissner, H.G.'
'Wilkens, M.'
'Gunzel, E.'

_publ_section_title
;
 Einige strukturelle Ergebnisse an metallischen Phasen
;
_journal_name_full Naturwissenschaften
_journal_page_first 248
_journal_page_last 249
_journal_volume 43
_journal_year 1956
_chemical_formula_sum 'Au4 Cu2.4 Zn1.6'
_chemical_name_systematic 'Au4 Cu2.40 Zn1.60'
_space_group_IT_number 55
_symmetry_space_group_name_Hall '-P 2ac 2ac'
_symmetry_space_group_name_H-M 'P c m a'
_cell_angle_alpha 90
_cell_angle_beta 90
_cell_angle_gamma 90
_cell_formula_units_Z 1
_cell_length_a 9.007
_cell_length_b 2.915
_cell_length_c 4.547
_cell_volume 119.383
_citation_journal_id_ASTM NATWAY
_cod_data_source_file gold_638.cif
_cod_data_source_block Au4Cu2.4Zn1.6
_cod_original_cell_volume 119.3833
_cod_original_sg_symbol_Hall '-P 2 2ab (y,z,x)'
_cod_database_code 1510536

loop_
_symmetry_equiv_pos_as_xyz
x,y,z
-x,y,-z
-x+1/2,-y,z+1/2
x+1/2,-y,-z+1/2
-x,-y,-z
x,-y,z
x-1/2,y,-z-1/2
-x-1/2,y,z-1/2

loop_
_atom_site_label
_atom_site_type_symbol
_atom_site_fract_x
_atom_site_fract_y
_atom_site_fract_z
_atom_site_occupancy
_atom_site_U_iso_or_equiv
Au1 Au 0.136 0 0.1875 1 0.0
Cu1 Cu 0.114 0.5 0.6875 0.6 0.0
Zn1 Zn 0.114 0.5 0.6875 0.4 0.0
